data_4315543
loop_
_publ_author_name
'Jamie S. Ritch'
'Stuart D. Robertson'
'Maarit Risto'
'Tristram Chivers'

_publ_section_title
;
 Synthesis, Multinuclear NMR Spectra, and X-ray Structures of
 tBu2PNP(I)tBu2 and EPR2NP(I)R2 (E = Se, Te; R =iPr,tBu)
;
_journal_name_full 'Inorganic Chemistry'
_journal_page_first 4681
_journal_page_last 4686
_journal_paper_doi 10.1021/ic1005055
_journal_volume 49
_journal_year 2010
_chemical_formula_sum 'C12 H28 I N P2 Te'
_chemical_formula_weight 502.79
_chemical_name_systematic
; 
 ? 
;
_space_group_IT_number 14
_symmetry_cell_setting monoclinic
_symmetry_space_group_name_Hall '-P 2yn'
_symmetry_space_group_name_H-M 'P 1 21/n 1'
_atom_sites_solution_hydrogens geom
_atom_sites_solution_primary direct
_atom_sites_solution_secondary difmap
_audit_creation_method SHELXL-97
_cell_angle_alpha 90.00
_cell_angle_beta 101.00(3)
_cell_angle_gamma 90.00
_cell_formula_units_Z 4
_cell_length_a 7.5215(15)
_cell_length_b 17.514(4)
_cell_length_c 14.323(3)
_cell_measurement_reflns_used 18520
_cell_measurement_temperature 173(2)
_cell_measurement_theta_max 27.48
_cell_measurement_theta_min 3.55
_cell_volume 1852.1(7)
_computing_cell_refinement 'Nonius DENZO'
_computing_data_collection 'Nonius COLLECT'
_computing_data_reduction 'Nonius DENZO'
_computing_molecular_graphics 'Bruker SHELXTL'
_computing_publication_material 'Bruker SHELXTL'
_computing_structure_refinement 'SHELXL-97 (Sheldrick, 1997)'
_computing_structure_solution 'SHELXS-97 (Sheldrick, 1990)'
_diffrn_ambient_temperature 173(2)
_diffrn_measured_fraction_theta_full 0.996
_diffrn_measured_fraction_theta_max 0.996
_diffrn_measurement_device_type 'Nonius KappaCCD'
_diffrn_measurement_method 'phi\omega scans'
_diffrn_radiation_monochromator graphite
_diffrn_radiation_source 'fine-focus sealed tube'
_diffrn_radiation_type MoK\a
_diffrn_radiation_wavelength 0.71073
_diffrn_reflns_av_R_equivalents 0.0291
_diffrn_reflns_av_sigmaI/netI 0.0383
_diffrn_reflns_limit_h_max 9
_diffrn_reflns_limit_h_min -9
_diffrn_reflns_limit_k_max 22
_diffrn_reflns_limit_k_min -21
_diffrn_reflns_limit_l_max 18
_diffrn_reflns_limit_l_min -18
_diffrn_reflns_number 18520
_diffrn_reflns_theta_full 27.48
_diffrn_reflns_theta_max 27.48
_diffrn_reflns_theta_min 3.55
_exptl_absorpt_coefficient_mu 3.431
_exptl_absorpt_correction_T_max 0.8206
_exptl_absorpt_correction_T_min 0.4065
_exptl_absorpt_correction_type integration
_exptl_absorpt_process_details 'HKL Scalepack (Otwinowski & Minor 1997)'
_exptl_crystal_colour yellow-orange
_exptl_crystal_density_diffrn 1.803
_exptl_crystal_density_method 'not measured'
_exptl_crystal_description needle
_exptl_crystal_F_000 968
_exptl_crystal_size_max 0.32
_exptl_crystal_size_mid 0.08
_exptl_crystal_size_min 0.06
_refine_diff_density_max 1.211
_refine_diff_density_min -0.929
_refine_diff_density_rms 0.129
_refine_ls_extinction_coef 0.0032(2)
_refine_ls_extinction_expression Fc^*^=kFc[1+0.001xFc^2^\l^3^/sin(2\q)]^-1/4^
_refine_ls_extinction_method SHELXL
_refine_ls_goodness_of_fit_ref 1.061
_refine_ls_hydrogen_treatment constr
_refine_ls_matrix_type full
_refine_ls_number_parameters 163
_refine_ls_number_reflns 4232
_refine_ls_number_restraints 0
_refine_ls_restrained_S_all 1.061
_refine_ls_R_factor_all 0.0496
_refine_ls_R_factor_gt 0.0344
_refine_ls_shift/su_max 0.001
_refine_ls_shift/su_mean 0.000
_refine_ls_structure_factor_coef Fsqd
_refine_ls_weighting_details 'calc w=1/[\s^2^(Fo^2^)+(0.0380P)^2^+2.2640P] where P=(Fo^2^+2Fc^2^)/3'
_refine_ls_weighting_scheme calc
_refine_ls_wR_factor_gt 0.0790
_refine_ls_wR_factor_ref 0.0861
_reflns_number_gt 3436
_reflns_number_total 4232
_reflns_threshold_expression >2sigma(I)
_cod_data_source_file ic1005055_si_001_3.cif
_cod_data_source_block compound3b-I
_cod_depositor_comments
;
The following automatic conversions were performed:

'_symmetry_cell_setting' value 'Monoclinic' changed to 'monoclinic'
according to the built-in table from CIF Core dictionary named
'cif_core.dic' version 2.4.1 from 2010-06-29.

Automatic conversion script
Id: cif_fix_values 1646 2011-03-28 12:23:43Z adriana 
;
_cod_original_cell_volume 1852.1(6)
_cod_database_code 4315543

loop_
_symmetry_equiv_pos_as_xyz
'x, y, z'
'-x+1/2, y+1/2, -z+1/2'
'-x, -y, -z'
'x-1/2, -y-1/2, z-1/2'

loop_
_atom_site_label
_atom_site_type_symbol
_atom_site_fract_x
_atom_site_fract_y
_atom_site_fract_z
_atom_site_U_iso_or_equiv
_atom_site_adp_type
_atom_site_occupancy
_atom_site_symmetry_multiplicity
_atom_site_calc_flag
_atom_site_refinement_flags
_atom_site_disorder_assembly
_atom_site_disorder_group
Te1 Te 0.90430(3) -0.180838(15) 0.385314(18) 0.03121(11) Uani 1 1 d . . .
P1 P 0.62273(12) -0.14166(5) 0.29232(6) 0.0212(2) Uani 1 1 d . . .
C1 C 0.4188(6) -0.2215(2) 0.4040(3) 0.0372(10) Uani 1 1 d . . .
H1A H 0.3290 -0.2187 0.4452 0.056 Uiso 1 1 calc R . .
H1B H 0.5346 -0.2392 0.4410 0.056 Uiso 1 1 calc R . .
H1C H 0.3769 -0.2572 0.3517 0.056 Uiso 1 1 calc R . .
C2 C 0.4436(5) -0.1426(2) 0.3635(3) 0.0269(8) Uani 1 1 d . . .
H2A H 0.3273 -0.1284 0.3205 0.032 Uiso 1 1 calc R . .
C3 C 0.4818(7) -0.0827(3) 0.4414(3) 0.0452(12) Uani 1 1 d . . .
H3A H 0.3758 -0.0773 0.4714 0.068 Uiso 1 1 calc R . .
H3B H 0.5080 -0.0337 0.4139 0.068 Uiso 1 1 calc R . .
H3C H 0.5864 -0.0986 0.4893 0.068 Uiso 1 1 calc R . .
C4 C 0.3589(6) -0.1934(3) 0.1401(3) 0.0437(11) Uani 1 1 d . . .
H4A H 0.3235 -0.2324 0.0910 0.066 Uiso 1 1 calc R . .
H4B H 0.3569 -0.1431 0.1100 0.066 Uiso 1 1 calc R . .
H4C H 0.2737 -0.1939 0.1841 0.066 Uiso 1 1 calc R . .
C5 C 0.5498(5) -0.2103(2) 0.1949(3) 0.0269(8) Uani 1 1 d . . .
H5A H 0.5483 -0.2622 0.2238 0.032 Uiso 1 1 calc R . .
C6 C 0.6845(6) -0.2119(2) 0.1278(3) 0.0348(9) Uani 1 1 d . . .
H6A H 0.6419 -0.2476 0.0756 0.052 Uiso 1 1 calc R . .
H6B H 0.8031 -0.2285 0.1627 0.052 Uiso 1 1 calc R . .
H6C H 0.6950 -0.1607 0.1019 0.052 Uiso 1 1 calc R . .
N1 N 0.6110(4) -0.05798(16) 0.2430(2) 0.0249(7) Uani 1 1 d . . .
P2 P 0.72043(13) 0.01624(5) 0.23328(6) 0.0225(2) Uani 1 1 d . . .
C7 C 1.0146(6) -0.0470(2) 0.1683(3) 0.0381(10) Uani 1 1 d . . .
H7A H 1.0724 -0.0561 0.1135 0.057 Uiso 1 1 calc R . .
H7B H 0.9662 -0.0952 0.1877 0.057 Uiso 1 1 calc R . .
H7C H 1.1041 -0.0265 0.2212 0.057 Uiso 1 1 calc R . .
C8 C 0.8594(5) 0.0106(2) 0.1409(3) 0.0293(8) Uani 1 1 d . . .
H8A H 0.7793 -0.0096 0.0823 0.035 Uiso 1 1 calc R . .
C9 C 0.9280(6) 0.0878(3) 0.1148(3) 0.0379(10) Uani 1 1 d . . .
H9A H 0.9970 0.0813 0.0638 0.057 Uiso 1 1 calc R . .
H9B H 1.0064 0.1101 0.1707 0.057 Uiso 1 1 calc R . .
H9C H 0.8249 0.1218 0.0931 0.057 Uiso 1 1 calc R . .
C10 C 0.4492(6) 0.1096(3) 0.2776(3) 0.0382(10) Uani 1 1 d . . .
H10A H 0.3673 0.1527 0.2584 0.057 Uiso 1 1 calc R . .
H10B H 0.5284 0.1213 0.3386 0.057 Uiso 1 1 calc R . .
H10C H 0.3782 0.0637 0.2844 0.057 Uiso 1 1 calc R . .
C11 C 0.5638(5) 0.0959(2) 0.2025(3) 0.0272(8) Uani 1 1 d . . .
H11A H 0.6371 0.1429 0.1982 0.033 Uiso 1 1 calc R . .
C12 C 0.4453(6) 0.0818(3) 0.1044(3) 0.0378(10) Uani 1 1 d . . .
H12A H 0.3631 0.1251 0.0874 0.057 Uiso 1 1 calc R . .
H12B H 0.3745 0.0351 0.1063 0.057 Uiso 1 1 calc R . .
H12C H 0.5226 0.0763 0.0570 0.057 Uiso 1 1 calc R . .
I1 I 0.92639(4) 0.061506(14) 0.376215(18) 0.03312(11) Uani 1 1 d . . .

loop_
_atom_site_aniso_label
_atom_site_aniso_U_11
_atom_site_aniso_U_22
_atom_site_aniso_U_33
_atom_site_aniso_U_23
_atom_site_aniso_U_13
_atom_site_aniso_U_12
Te1 0.02928(17) 0.02944(17) 0.03087(16) 0.00469(11) -0.00447(11) 0.00163(10)
P1 0.0245(5) 0.0185(4) 0.0202(4) -0.0010(4) 0.0033(4) -0.0005(4)
C1 0.038(2) 0.031(2) 0.047(2) 0.0070(19) 0.017(2) 0.0012(17)
C2 0.029(2) 0.0239(19) 0.0293(19) -0.0015(16) 0.0098(16) 0.0019(15)
C3 0.067(3) 0.040(2) 0.036(2) -0.008(2) 0.028(2) -0.003(2)
C4 0.037(2) 0.050(3) 0.039(2) -0.015(2) -0.0049(19) 0.002(2)
C5 0.030(2) 0.0222(19) 0.0278(19) -0.0076(16) 0.0026(16) -0.0024(15)
C6 0.047(3) 0.035(2) 0.0246(19) -0.0109(18) 0.0114(18) -0.0030(19)
N1 0.0270(17) 0.0202(16) 0.0258(16) 0.0038(12) 0.0005(13) -0.0009(12)
P2 0.0243(5) 0.0204(5) 0.0218(4) 0.0005(4) 0.0017(4) -0.0006(4)
C7 0.032(2) 0.039(2) 0.046(3) 0.005(2) 0.0134(19) 0.0044(18)
C8 0.029(2) 0.034(2) 0.0254(18) 0.0000(17) 0.0065(16) -0.0006(16)
C9 0.035(2) 0.039(2) 0.042(2) 0.011(2) 0.0135(19) -0.0034(19)
C10 0.038(2) 0.037(2) 0.041(2) 0.000(2) 0.0121(19) 0.0067(19)
C11 0.029(2) 0.0216(19) 0.0294(19) 0.0062(16) 0.0025(16) 0.0026(15)
C12 0.037(2) 0.037(2) 0.036(2) 0.008(2) -0.0010(19) 0.0054(19)
I1 0.03673(18) 0.02988(17) 0.02818(16) 0.00062(10) -0.00535(12) -0.00470(10)

loop_
_atom_type_symbol
_atom_type_description
_atom_type_scat_dispersion_real
_atom_type_scat_dispersion_imag
_atom_type_scat_source
C C 0.0033 0.0016 'International Tables Vol C Tables 4.2.6.8 and 6.1.1.4'
H H 0.0000 0.0000 'International Tables Vol C Tables 4.2.6.8 and 6.1.1.4'
N N 0.0061 0.0033 'International Tables Vol C Tables 4.2.6.8 and 6.1.1.4'
P P 0.1023 0.0942 'International Tables Vol C Tables 4.2.6.8 and 6.1.1.4'
Te Te -0.5308 1.6751 'International Tables Vol C Tables 4.2.6.8 and 6.1.1.4'
I I -0.4742 1.8119 'International Tables Vol C Tables 4.2.6.8 and 6.1.1.4'

loop_
_geom_angle_atom_site_label_1
_geom_angle_atom_site_label_2
_geom_angle_atom_site_label_3
_geom_angle
_geom_angle_site_symmetry_1
_geom_angle_site_symmetry_3
_geom_angle_publ_flag
P1 Te1 I1 115.60(3) . 3_756 ?
N1 P1 C2 105.35(17) . . ?
N1 P1 C5 106.02(17) . . ?
C2 P1 C5 105.67(17) . . ?
N1 P1 Te1 118.24(12) . . ?
C2 P1 Te1 110.83(13) . . ?
C5 P1 Te1 109.90(13) . . ?
C3 C2 C1 111.5(3) . . ?
C3 C2 P1 110.2(3) . . ?
C1 C2 P1 112.0(3) . . ?
C6 C5 C4 110.6(3) . . ?
C6 C5 P1 110.6(3) . . ?
C4 C5 P1 112.2(3) . . ?
P2 N1 P1 143.8(2) . . ?
N1 P2 C11 109.36(18) . . ?
N1 P2 C8 113.71(18) . . ?
C11 P2 C8 107.24(17) . . ?
N1 P2 I1 117.09(13) . . ?
C11 P2 I1 103.34(13) . . ?
C8 P2 I1 105.23(13) . . ?
C9 C8 C7 111.8(3) . . ?
C9 C8 P2 113.3(3) . . ?
C7 C8 P2 111.1(3) . . ?
C10 C11 C12 111.4(3) . . ?
C10 C11 P2 112.1(3) . . ?
C12 C11 P2 109.5(3) . . ?
P2 I1 Te1 158.39(3) . 3_756 ?

loop_
_geom_bond_atom_site_label_1
_geom_bond_atom_site_label_2
_geom_bond_distance
_geom_bond_site_symmetry_2
_geom_bond_publ_flag
Te1 P1 2.3777(12) . ?
Te1 I1 3.9995(9) 3_756 ?
P1 N1 1.622(3) . ?
P1 C2 1.839(4) . ?
P1 C5 1.844(4) . ?
C1 C2 1.523(6) . ?
C2 C3 1.518(6) . ?
C4 C5 1.528(6) . ?
C5 C6 1.524(5) . ?
N1 P2 1.559(3) . ?
P2 C11 1.825(4) . ?
P2 C8 1.839(4) . ?
P2 I1 2.4514(12) . ?
C7 C8 1.536(6) . ?
C8 C9 1.518(6) . ?
C10 C11 1.521(5) . ?
C11 C12 1.532(6) . ?
I1 Te1 3.9995(9) 3_756 ?

loop_
_geom_torsion_atom_site_label_1
_geom_torsion_atom_site_label_2
_geom_torsion_atom_site_label_3
_geom_torsion_atom_site_label_4
_geom_torsion
_geom_torsion_site_symmetry_1
_geom_torsion_site_symmetry_2
_geom_torsion_site_symmetry_3
_geom_torsion_site_symmetry_4
_geom_torsion_publ_flag
I1 Te1 P1 N1 66.04(14) 3_756 . . . ?
I1 Te1 P1 C2 -55.69(14) 3_756 . . . ?
I1 Te1 P1 C5 -172.12(13) 3_756 . . . ?
N1 P1 C2 C3 -63.2(3) . . . . ?
C5 P1 C2 C3 -175.2(3) . . . . ?
Te1 P1 C2 C3 65.8(3) . . . . ?
N1 P1 C2 C1 172.1(3) . . . . ?
C5 P1 C2 C1 60.1(3) . . . . ?
Te1 P1 C2 C1 -58.9(3) . . . . ?
N1 P1 C5 C6 65.9(3) . . . . ?
C2 P1 C5 C6 177.4(3) . . . . ?
Te1 P1 C5 C6 -63.0(3) . . . . ?
N1 P1 C5 C4 -58.1(3) . . . . ?
C2 P1 C5 C4 53.4(3) . . . . ?
Te1 P1 C5 C4 173.0(3) . . . . ?
C2 P1 N1 P2 121.6(4) . . . . ?
C5 P1 N1 P2 -126.7(4) . . . . ?
Te1 P1 N1 P2 -2.9(4) . . . . ?
P1 N1 P2 C11 -155.5(3) . . . . ?
P1 N1 P2 C8 84.7(4) . . . . ?
P1 N1 P2 I1 -38.5(4) . . . . ?
N1 P2 C8 C9 165.7(3) . . . . ?
C11 P2 C8 C9 44.7(3) . . . . ?
I1 P2 C8 C9 -64.9(3) . . . . ?
N1 P2 C8 C7 -67.5(3) . . . . ?
C11 P2 C8 C7 171.5(3) . . . . ?
I1 P2 C8 C7 61.9(3) . . . . ?
N1 P2 C11 C10 60.1(3) . . . . ?
C8 P2 C11 C10 -176.2(3) . . . . ?
I1 P2 C11 C10 -65.3(3) . . . . ?
N1 P2 C11 C12 -64.2(3) . . . . ?
C8 P2 C11 C12 59.6(3) . . . . ?
I1 P2 C11 C12 170.4(3) . . . . ?
N1 P2 I1 Te1 -94.13(15) . . . 3_756 ?
C11 P2 I1 Te1 26.13(15) . . . 3_756 ?
C8 P2 I1 Te1 138.47(14) . . . 3_756 ?
